data_1573764
loop_
_publ_author_name
'Wootton, Jack'
'Roper, Natalie J.'
'Morris, Catrin E.'
'Maguire, Victoria E.'
'Duff, Lee'
'Waddell, Paul G.'
'Whitwood, Adrian Charles'
'Gammons, Richard'
'Miah, Afjal H.'
'Lynam, Jason Martin'
'Armstrong, Roly J.'
'Unsworth, William Paul'

_publ_section_title
;
 Stereoselective Synthesis of Atropisomeric Amides Enabled by
 Intramolecular Acyl Transfer
;
_journal_name_full 'Chemical Science'
_journal_paper_doi 10.1039/D4SC05760K
_journal_year 2025
_chemical_formula_moiety 'C25 H28 N2 O'
_chemical_formula_sum 'C25 H28 N2 O'
_chemical_formula_weight 372.49
_chemical_melting_point 407.5(15)
_chemical_name_systematic N-(2-(tert-butyl)phenyl)-N-(phenyl(pyridin-2-yl)methyl)propionamide
_space_group_crystal_system triclinic
_space_group_IT_number 2
_space_group_name_Hall '-P 1'
_space_group_name_H-M_alt 'P -1'
_atom_sites_solution_hydrogens geom
_atom_sites_solution_primary dual
_audit_creation_date 2024-03-11
_audit_creation_method
;
Olex2 1.5
(compiled 2024.02.16 svn.r378c4104 for OlexSys, GUI svn.r6928)
;
_audit_update_record
;
2024-06-17 deposited with the CCDC.	2025-01-23 downloaded from the CCDC.
;
_cell_angle_alpha 100.7280(10)
_cell_angle_beta 100.9090(10)
_cell_angle_gamma 105.8830(10)
_cell_formula_units_Z 4
_cell_length_a 9.02470(10)
_cell_length_b 13.2322(2)
_cell_length_c 18.6064(3)
_cell_measurement_reflns_used 14274
_cell_measurement_temperature 109.95(10)
_cell_measurement_theta_max 76.6200
_cell_measurement_theta_min 3.5880
_cell_volume 2030.78(5)
_computing_cell_refinement 'CrysAlisPro 1.171.43.112a (Rigaku OD, 2024)'
_computing_data_collection 'CrysAlisPro system (CCD 43.112a 64-bit (release 01-03-2024))'
_computing_data_reduction 'CrysAlisPro 1.171.43.112a (Rigaku OD, 2024)'
_computing_molecular_graphics 'Olex2 1.5 (Dolomanov et al., 2009)'
_computing_publication_material 'Olex2 1.5 (Dolomanov et al., 2009)'
_computing_structure_refinement 'SHELXL 2018/3 (Sheldrick, 2015)'
_computing_structure_solution 'SHELXT 2018/2 (Sheldrick, 2018)'
_diffrn_ambient_environment N~2~
_diffrn_ambient_temperature 109.95(10)
_diffrn_detector 'Hybrid Pixel Array Detector'
_diffrn_detector_area_resol_mean 10.0000
_diffrn_detector_type HyPix
_diffrn_measured_fraction_theta_full 0.999
_diffrn_measured_fraction_theta_max 0.999
_diffrn_measurement_details
;
List of Runs (angles in degrees, time in seconds):

  # Type    Start    End  Width  t~exp~   \w     \q     \k     \f   Frames
#--------------------------------------------------------------------------
  1  \w    -46.00 -14.00   0.50    0.30    --  -48.64  82.00   3.00   64
  2  \w    -19.00  73.00   0.50    0.30    --   48.64 -82.00-118.00  184
  3  \w     63.00  88.00   0.50    1.20    --  107.75 -82.00-118.00   50
  4  \w    105.00 136.00   0.50    1.20    --  107.75  82.00   3.00   62
  5  \w   -118.00 -84.00   0.50    0.30    --  -48.64-125.00 -90.00   68
  6  \w   -116.00 -73.00   0.50    0.30    --  -48.64-125.00   0.00   86
  7  \w   -118.00 -84.00   0.50    0.30    --  -48.64-125.00  30.00   68
  8  \w   -117.00 -74.00   0.50    0.30    --  -48.64-125.00 -60.00   86
  9  \w    -16.00  11.00   0.50    0.30    --   48.64 -37.00 -30.00   54
 10  \w     41.00  93.00   0.50    0.30    --   48.64-125.00-150.00  104
 11  \w    -16.00  59.00   0.50    0.30    --   48.64 -37.00 -90.00  150
 12  \w    -22.00  32.00   0.50    0.30    --   48.64 -37.00-180.00  108
 13  \w     95.00 178.00   0.50    1.20    --  107.75  15.00  30.00  166
 14  \w     41.00  79.00   0.50    1.20    --  107.75-125.00 150.00   76
 15  \w     37.00 106.00   0.50    1.20    --  107.75 -94.00-180.00  138
 16  \w     87.00 112.00   0.50    1.20    --  107.75-125.00 150.00   50
 17  \w     39.00  69.00   0.50    1.20    --  107.75-125.00  90.00   60
 18  \w     35.00 105.00   0.50    1.20    --  107.75 -94.00-150.00  140
 19  \w     79.00 130.00   0.50    1.20    --  107.75 -77.00 -60.00  102
 20  \w    118.00 178.00   0.50    1.20    --  107.75 125.00 -90.00  120
 21  \w     37.00 120.00   0.50    1.20    --  107.75 -61.00 -90.00  166
 22  \w     33.00  80.00   0.50    1.20    --  107.75 -30.00-180.00   94
 23  \w     60.00 105.00   0.50    1.20    --  107.75 -94.00  60.00   90
 24  \w     95.00 172.00   0.50    1.20    --  107.75  30.00 -90.00  154
 25  \w     94.00 176.00   0.50    1.20    --  107.75  15.00   0.00  164
 26  \w     87.00 112.00   0.50    1.20    --  107.75-125.00  90.00   50
 27  \w     65.00  91.00   0.50    1.20    --  107.75 -94.00-120.00   52
 28  \w     96.00 174.00   0.50    1.20    --  107.75  30.00 -60.00  156
 29  \w     51.00 106.00   0.50    1.20    --  107.75 -94.00 -60.00  110
 30  \w     38.00  64.00   0.50    1.20    --  107.75 -94.00  90.00   52
 31  \w     38.00  81.00   0.50    1.20    --  107.75 -45.00  30.00   86
;
_diffrn_measurement_device 'four-circle diffractometer'
_diffrn_measurement_device_type 'SuperNova, Dual, Cu at home/near, HyPix'
_diffrn_measurement_method '\w scans'
_diffrn_orient_matrix_type 'CrysAlisPro convention (1999,Acta A55,543-557)'
_diffrn_orient_matrix_UB_11 -0.1264759000
_diffrn_orient_matrix_UB_12 -0.0473938000
_diffrn_orient_matrix_UB_13 0.0404926000
_diffrn_orient_matrix_UB_21 -0.1317614000
_diffrn_orient_matrix_UB_22 0.0053555000
_diffrn_orient_matrix_UB_23 -0.0638547000
_diffrn_orient_matrix_UB_31 -0.0178214000
_diffrn_orient_matrix_UB_32 -0.1156309000
_diffrn_orient_matrix_UB_33 -0.0433000000
_diffrn_radiation_monochromator mirror
_diffrn_radiation_probe x-ray
_diffrn_radiation_type 'Cu K\a'
_diffrn_radiation_wavelength 1.54184
_diffrn_reflns_av_R_equivalents 0.0224
_diffrn_reflns_av_unetI/netI 0.0261
_diffrn_reflns_Laue_measured_fraction_full 0.999
_diffrn_reflns_Laue_measured_fraction_max 0.999
_diffrn_reflns_limit_h_max 10
_diffrn_reflns_limit_h_min -10
_diffrn_reflns_limit_k_max 13
_diffrn_reflns_limit_k_min -15
_diffrn_reflns_limit_l_max 17
_diffrn_reflns_limit_l_min -22
_diffrn_reflns_number 21553
_diffrn_reflns_point_group_measured_fraction_full 0.999
_diffrn_reflns_point_group_measured_fraction_max 0.999
_diffrn_reflns_theta_full 67.684
_diffrn_reflns_theta_max 68.237
_diffrn_reflns_theta_min 3.589
_diffrn_source 'micro-focus sealed X-ray tube'
_diffrn_source_type 'SuperNova (Cu) X-ray Source'
_exptl_absorpt_coefficient_mu 0.574
_exptl_absorpt_correction_T_max 1.000
_exptl_absorpt_correction_T_min 0.599
_exptl_absorpt_correction_type gaussian
_exptl_absorpt_process_details
;
CrysAlisPro 1.171.43.112a (Rigaku Oxford Diffraction, 2024)
Numerical absorption correction based on gaussian integration over
a multifaceted crystal model
Empirical absorption correction using spherical harmonics,
implemented in SCALE3 ABSPACK scaling algorithm.
;
_exptl_crystal_colour 'clear colourless'
_exptl_crystal_colour_lustre clear
_exptl_crystal_colour_primary colourless
_exptl_crystal_density_diffrn 1.218
_exptl_crystal_description block
_exptl_crystal_F_000 800
_exptl_crystal_recrystallization_method 'hexane and dichloromethane slow evaporation'
_exptl_crystal_size_max 0.23
_exptl_crystal_size_mid 0.19
_exptl_crystal_size_min 0.12
_refine_diff_density_max 0.278
_refine_diff_density_min -0.258
_refine_diff_density_rms 0.036
_refine_ls_extinction_coef 0.00076(15)
_refine_ls_extinction_expression Fc^*^=kFc[1+0.001xFc^2^\l^3^/sin(2\q)]^-1/4^
_refine_ls_extinction_method 'SHELXL-2018/3 (Sheldrick 2018)'
_refine_ls_goodness_of_fit_ref 1.079
_refine_ls_hydrogen_treatment constr
_refine_ls_matrix_type full
_refine_ls_number_parameters 514
_refine_ls_number_reflns 7416
_refine_ls_number_restraints 0
_refine_ls_restrained_S_all 1.079
_refine_ls_R_factor_all 0.0442
_refine_ls_R_factor_gt 0.0393
_refine_ls_shift/su_max 0.001
_refine_ls_shift/su_mean 0.000
_refine_ls_structure_factor_coef Fsqd
_refine_ls_weighting_details 'w=1/[\s^2^(Fo^2^)+(0.0497P)^2^+0.5440P] where P=(Fo^2^+2Fc^2^)/3'
_refine_ls_weighting_scheme calc
_refine_ls_wR_factor_gt 0.1064
_refine_ls_wR_factor_ref 0.1103
_reflns_Friedel_coverage 0.000
_reflns_number_gt 6447
_reflns_number_total 7416
_reflns_threshold_expression 'I > 2\s(I)'
_cod_data_source_file d4sc05760k2.cif
_cod_data_source_block wpu24011
_cod_depositor_comments
;
The following automatic conversions were performed:

data item '_chemical_melting_point' value '406-409' was changed to
'407.5(15)' -- the average value was taken and precision was
estimated.

Automatic conversion script
Id: cif_fix_values 8170 2020-07-09 18:12:32Z antanas 
;
_cod_database_code 1573764
_shelx_shelxl_version_number 2018/3
_chemical_oxdiff_formula 'C25 H28 N2 O1'
_chemical_oxdiff_usercomment 'JAck Wooton jmw11-104-P'
_shelx_space_group_comment
;
The symmetry employed for this shelxl refinement is uniquely defined
by the following loop, which should always be used as a source of
symmetry information in preference to the above space-group names.
They are only intended as comments.
;
_shelx_estimated_absorpt_t_max 0.934
_shelx_estimated_absorpt_t_min 0.879
_olex2_refinement_description
;
1. Fixed Uiso
 At 1.2 times of:
  All C(H) groups, All C(H,H) groups
 At 1.5 times of:
  All C(H,H,H) groups
2.a Ternary CH refined with riding coordinates:
 C31(H31), C6(H6)
2.b Secondary CH2 refined with riding coordinates:
 C39(H39A,H39B), C14(H14A,H14B)
2.c Aromatic/amide H refined with riding coordinates:
 C17(H17), C4(H4), C42(H42), C2(H2), C29(H29), C20(H20), C45(H45), C1(H1),
 C27(H27), C33(H33), C18(H18), C19(H19), C3(H3), C43(H43), C8(H8), C12(H12),
 C26(H26), C44(H44), C37(H37), C35(H35), C28(H28), C9(H9), C11(H11), C36(H36),
 C34(H34), C10(H10)
2.d Idealised Me refined as rotating group:
 C40(H40A,H40B,H40C), C23(H23A,H23B,H23C), C25(H25A,H25B,H25C), C15(H15A,H15B,
 H15C), C24(H24A,H24B,H24C), C50(H50A,H50B,H50C), C48(H48A,H48B,H48C), C49(H49A,
 H49B,H49C)
;
_olex2_date_sample_data_collection 2024-03-08
_olex2_date_sample_submission 2024-03-06
_olex2_exptl_crystal_mounting_method 'oil on 200 micrometre micromount'
_olex2_submission_original_sample_id jmw11-104-P
_olex2_submission_special_instructions 'No special instructions were received'
_oxdiff_exptl_absorpt_empirical_details
;
Empirical correction (ABSPACK) includes:
- Absorption correction using spherical harmonics
- Frame scaling
;
_oxdiff_exptl_absorpt_empirical_full_max 1.404
_oxdiff_exptl_absorpt_empirical_full_min 0.710

loop_
_space_group_symop_operation_xyz
'x, y, z'
'-x, -y, -z'

loop_
_atom_site_label
_atom_site_type_symbol
_atom_site_fract_x
_atom_site_fract_y
_atom_site_fract_z
_atom_site_U_iso_or_equiv
_atom_site_adp_type
_atom_site_occupancy
_atom_site_site_symmetry_order
_atom_site_calc_flag
_atom_site_refinement_flags_posn
_atom_site_refinement_flags_adp
_atom_site_refinement_flags_occupancy
_atom_site_disorder_assembly
_atom_site_disorder_group
O1 O 0.87605(10) 0.79260(7) 0.69839(4) 0.02306(19) Uani 1 1 d . . . . .
O2 O 0.88386(10) 0.77091(7) 0.20060(4) 0.02415(19) Uani 1 1 d . . . . .
N2 N 0.76328(11) 0.73849(7) 0.78942(5) 0.0173(2) Uani 1 1 d . . . . .
N4 N 0.77004(11) 0.72130(7) 0.29238(5) 0.0177(2) Uani 1 1 d . . . . .
N1 N 0.81896(11) 0.56160(8) 0.70506(5) 0.0215(2) Uani 1 1 d . . . . .
N3 N 0.81525(12) 0.54035(8) 0.20677(5) 0.0231(2) Uani 1 1 d . . . . .
C30 C 0.67894(13) 0.55881(9) 0.18108(6) 0.0181(2) Uani 1 1 d . . . . .
C5 C 0.67749(13) 0.57399(9) 0.67988(6) 0.0174(2) Uani 1 1 d . . . . .
C31 C 0.63062(13) 0.63733(9) 0.23703(6) 0.0177(2) Uani 1 1 d . . . . .
H31 H 0.576651 0.591773 0.267739 0.021 Uiso 1 1 calc R U . . .
C32 C 0.50462(13) 0.68017(9) 0.19853(6) 0.0192(2) Uani 1 1 d . . . . .
C6 C 0.62630(13) 0.65246(9) 0.73408(6) 0.0178(2) Uani 1 1 d . . . . .
H6 H 0.572649 0.607394 0.765129 0.021 Uiso 1 1 calc R U . . .
C38 C 0.89668(13) 0.77311(9) 0.26758(6) 0.0200(2) Uani 1 1 d . . . . .
C13 C 0.88748(13) 0.79475(9) 0.76533(6) 0.0190(2) Uani 1 1 d . . . . .
C7 C 0.49906(13) 0.69328(9) 0.69449(6) 0.0203(2) Uani 1 1 d . . . . .
C41 C 0.78871(13) 0.71778(9) 0.37117(6) 0.0191(2) Uani 1 1 d . . . . .
C17 C 0.82979(14) 0.65143(10) 0.88755(6) 0.0223(2) Uani 1 1 d . . . . .
H17 H 0.849848 0.601763 0.849665 0.027 Uiso 1 1 calc R U . . .
C46 C 0.76555(14) 0.79569(9) 0.42700(6) 0.0214(2) Uani 1 1 d . . . . .
C4 C 0.57284(14) 0.51130(9) 0.61120(6) 0.0211(2) Uani 1 1 d . . . . .
H4 H 0.472452 0.521082 0.595205 0.025 Uiso 1 1 calc R U . . .
C21 C 0.74714(13) 0.81072(9) 0.92224(6) 0.0201(2) Uani 1 1 d . . . . .
C16 C 0.77996(13) 0.73596(9) 0.86814(6) 0.0186(2) Uani 1 1 d . . . . .
C42 C 0.83154(13) 0.63017(10) 0.38875(6) 0.0220(2) Uani 1 1 d . . . . .
H42 H 0.844302 0.578286 0.349671 0.026 Uiso 1 1 calc R U . . .
C2 C 0.76408(15) 0.42242(9) 0.59113(7) 0.0243(3) Uani 1 1 d . . . . .
H2 H 0.798582 0.371329 0.561327 0.029 Uiso 1 1 calc R U . . .
C29 C 0.57740(14) 0.50298(9) 0.11028(6) 0.0221(2) Uani 1 1 d . . . . .
H29 H 0.479948 0.516497 0.094047 0.027 Uiso 1 1 calc R U . . .
C20 C 0.77012(14) 0.79381(10) 0.99549(6) 0.0244(3) Uani 1 1 d . . . . .
H20 H 0.749252 0.842368 1.033788 0.029 Uiso 1 1 calc R U . . .
C45 C 0.79435(15) 0.77947(10) 0.50047(7) 0.0258(3) Uani 1 1 d . . . . .
H45 H 0.782945 0.831025 0.540224 0.031 Uiso 1 1 calc R U . . .
C47 C 0.70178(15) 0.88980(10) 0.41450(7) 0.0251(3) Uani 1 1 d . . . . .
C1 C 0.85939(14) 0.48715(10) 0.66059(7) 0.0244(3) Uani 1 1 d . . . . .
H1 H 0.959946 0.478327 0.677935 0.029 Uiso 1 1 calc R U . . .
C27 C 0.76286(15) 0.40945(10) 0.08892(7) 0.0259(3) Uani 1 1 d . . . . .
H27 H 0.796642 0.359236 0.057882 0.031 Uiso 1 1 calc R U . . .
C33 C 0.53460(15) 0.74956(10) 0.15134(7) 0.0259(3) Uani 1 1 d . . . . .
H33 H 0.637692 0.773201 0.142896 0.031 Uiso 1 1 calc R U . . .
C18 C 0.85081(14) 0.63784(10) 0.96026(7) 0.0255(3) Uani 1 1 d . . . . .
H18 H 0.884788 0.579782 0.972408 0.031 Uiso 1 1 calc R U . . .
C19 C 0.82116(14) 0.71092(10) 1.01512(7) 0.0263(3) Uani 1 1 d . . . . .
H19 H 0.835800 0.704032 1.065693 0.032 Uiso 1 1 calc R U . . .
C3 C 0.61689(15) 0.43432(9) 0.56632(6) 0.0240(3) Uani 1 1 d . . . . .
H3 H 0.547020 0.390434 0.519278 0.029 Uiso 1 1 calc R U . . .
C43 C 0.85605(14) 0.61652(10) 0.46151(7) 0.0251(3) Uani 1 1 d . . . . .
H43 H 0.884503 0.555962 0.472408 0.030 Uiso 1 1 calc R U . . .
C8 C 0.52215(15) 0.75085(10) 0.63986(7) 0.0266(3) Uani 1 1 d . . . . .
H8 H 0.620645 0.766306 0.626163 0.032 Uiso 1 1 calc R U . . .
C12 C 0.35344(14) 0.67118(10) 0.71300(8) 0.0274(3) Uani 1 1 d . . . . .
H12 H 0.336034 0.631689 0.750025 0.033 Uiso 1 1 calc R U . . .
C39 C 1.05504(14) 0.83086(10) 0.32565(7) 0.0261(3) Uani 1 1 d . . . . .
H39A H 1.112298 0.778017 0.332808 0.031 Uiso 1 1 calc R U . . .
H39B H 1.035217 0.859669 0.374710 0.031 Uiso 1 1 calc R U . . .
C26 C 0.85478(15) 0.46703(10) 0.16076(7) 0.0260(3) Uani 1 1 d . . . . .
H26 H 0.951799 0.453845 0.178611 0.031 Uiso 1 1 calc R U . . .
C44 C 0.83819(14) 0.69307(11) 0.51812(7) 0.0264(3) Uani 1 1 d . . . . .
H44 H 0.855943 0.686234 0.568711 0.032 Uiso 1 1 calc R U . . .
C37 C 0.35279(15) 0.64723(10) 0.20968(8) 0.0293(3) Uani 1 1 d . . . . .
H37 H 0.330722 0.599992 0.241761 0.035 Uiso 1 1 calc R U . . .
C22 C 0.68314(14) 0.90499(9) 0.91010(6) 0.0225(3) Uani 1 1 d . . . . .
C14 C 1.04127(14) 0.85825(10) 0.82527(6) 0.0254(3) Uani 1 1 d . . . . .
H14A H 1.015347 0.891514 0.871503 0.031 Uiso 1 1 calc R U . . .
H14B H 1.098577 0.807510 0.838289 0.031 Uiso 1 1 calc R U . . .
C40 C 1.15916(15) 0.92371(11) 0.30198(7) 0.0288(3) Uani 1 1 d . . . . .
H40A H 1.170039 0.896986 0.251102 0.043 Uiso 1 1 calc R U . . .
H40B H 1.264631 0.952813 0.337686 0.043 Uiso 1 1 calc R U . . .
H40C H 1.109920 0.981154 0.301901 0.043 Uiso 1 1 calc R U . . .
C35 C 0.26284(16) 0.75055(10) 0.12798(8) 0.0309(3) Uani 1 1 d . . . . .
H35 H 0.180930 0.774363 0.103804 0.037 Uiso 1 1 calc R U . . .
C28 C 0.62036(15) 0.42722(10) 0.06366(7) 0.0262(3) Uani 1 1 d . . . . .
H28 H 0.552719 0.388108 0.015044 0.031 Uiso 1 1 calc R U . . .
C9 C 0.40175(17) 0.78577(11) 0.60531(8) 0.0326(3) Uani 1 1 d . . . . .
H9 H 0.418865 0.825469 0.568368 0.039 Uiso 1 1 calc R U . . .
C11 C 0.23264(15) 0.70592(11) 0.67823(9) 0.0357(3) Uani 1 1 d . . . . .
H11 H 0.133769 0.690282 0.691573 0.043 Uiso 1 1 calc R U . . .
C36 C 0.23224(16) 0.68203(11) 0.17478(9) 0.0362(3) Uani 1 1 d . . . . .
H36 H 0.129042 0.658673 0.183160 0.043 Uiso 1 1 calc R U . . .
C34 C 0.41398(17) 0.78424(11) 0.11660(7) 0.0307(3) Uani 1 1 d . . . . .
H34 H 0.435536 0.831702 0.084610 0.037 Uiso 1 1 calc R U . . .
C10 C 0.25706(16) 0.76333(10) 0.62414(8) 0.0352(3) Uani 1 1 d . . . . .
H10 H 0.175057 0.787174 0.600094 0.042 Uiso 1 1 calc R U . . .
C23 C 0.68939(19) 0.93811(11) 0.83594(7) 0.0337(3) Uani 1 1 d . . . . .
H23A H 0.799881 0.959927 0.832057 0.051 Uiso 1 1 calc R U . . .
H23B H 0.647875 0.999110 0.835026 0.051 Uiso 1 1 calc R U . . .
H23C H 0.624417 0.876513 0.793242 0.051 Uiso 1 1 calc R U . . .
C25 C 0.77730(17) 1.00779(11) 0.97379(8) 0.0347(3) Uani 1 1 d . . . . .
H25A H 0.766864 0.993219 1.022655 0.052 Uiso 1 1 calc R U . . .
H25B H 0.735155 1.066876 0.966068 0.052 Uiso 1 1 calc R U . . .
H25C H 0.889907 1.028826 0.973256 0.052 Uiso 1 1 calc R U . . .
C15 C 1.14996(15) 0.94678(10) 0.80017(7) 0.0290(3) Uani 1 1 d . . . . .
H15A H 1.167725 0.915559 0.751752 0.044 Uiso 1 1 calc R U . . .
H15B H 1.252168 0.979038 0.838300 0.044 Uiso 1 1 calc R U . . .
H15C H 1.100206 1.002941 0.794249 0.044 Uiso 1 1 calc R U . . .
C24 C 0.50844(16) 0.87166(12) 0.91391(9) 0.0362(3) Uani 1 1 d . . . . .
H24A H 0.445509 0.808388 0.872018 0.054 Uiso 1 1 calc R U . . .
H24B H 0.466811 0.932056 0.910075 0.054 Uiso 1 1 calc R U . . .
H24C H 0.501537 0.853272 0.962084 0.054 Uiso 1 1 calc R U . . .
C50 C 0.7605(3) 0.98374(14) 0.48510(9) 0.0583(5) Uani 1 1 d . . . . .
H50A H 0.721617 0.958867 0.526566 0.088 Uiso 1 1 calc R U . . .
H50B H 0.720372 1.042672 0.474728 0.088 Uiso 1 1 calc R U . . .
H50C H 0.877201 1.010121 0.499427 0.088 Uiso 1 1 calc R U . . .
C48 C 0.7457(3) 0.93891(14) 0.35082(10) 0.0624(6) Uani 1 1 d . . . . .
H48A H 0.861851 0.963881 0.359383 0.094 Uiso 1 1 calc R U . . .
H48B H 0.705812 1.000532 0.349478 0.094 Uiso 1 1 calc R U . . .
H48C H 0.697900 0.883989 0.302523 0.094 Uiso 1 1 calc R U . . .
C49 C 0.5211(2) 0.84536(15) 0.39735(14) 0.0635(6) Uani 1 1 d . . . . .
H49A H 0.480116 0.787581 0.350332 0.095 Uiso 1 1 calc R U . . .
H49B H 0.476155 0.903863 0.391713 0.095 Uiso 1 1 calc R U . . .
H49C H 0.490528 0.816010 0.438966 0.095 Uiso 1 1 calc R U . . .

loop_
_atom_site_aniso_label
_atom_site_aniso_U_11
_atom_site_aniso_U_22
_atom_site_aniso_U_33
_atom_site_aniso_U_23
_atom_site_aniso_U_13
_atom_site_aniso_U_12
O1 0.0235(4) 0.0268(4) 0.0160(4) 0.0033(3) 0.0069(3) 0.0038(3)
O2 0.0230(4) 0.0301(4) 0.0152(4) 0.0035(3) 0.0057(3) 0.0028(3)
N2 0.0172(5) 0.0193(5) 0.0132(4) 0.0013(3) 0.0039(4) 0.0040(4)
N4 0.0183(5) 0.0195(5) 0.0131(4) 0.0015(3) 0.0041(4) 0.0043(4)
N1 0.0200(5) 0.0235(5) 0.0199(5) 0.0018(4) 0.0051(4) 0.0075(4)
N3 0.0216(5) 0.0263(5) 0.0204(5) 0.0018(4) 0.0049(4) 0.0093(4)
C30 0.0191(5) 0.0169(5) 0.0178(5) 0.0048(4) 0.0063(4) 0.0036(4)
C5 0.0186(5) 0.0173(5) 0.0167(5) 0.0054(4) 0.0065(4) 0.0042(4)
C31 0.0178(5) 0.0178(5) 0.0158(5) 0.0032(4) 0.0051(4) 0.0033(4)
C32 0.0201(6) 0.0185(5) 0.0161(5) -0.0011(4) 0.0032(4) 0.0059(4)
C6 0.0168(5) 0.0183(5) 0.0163(5) 0.0025(4) 0.0049(4) 0.0031(4)
C38 0.0203(6) 0.0206(5) 0.0171(5) 0.0016(4) 0.0060(4) 0.0048(4)
C13 0.0199(6) 0.0193(5) 0.0173(5) 0.0018(4) 0.0064(4) 0.0062(4)
C7 0.0191(6) 0.0185(5) 0.0187(5) -0.0029(4) 0.0023(4) 0.0056(4)
C41 0.0162(5) 0.0235(6) 0.0159(5) 0.0042(4) 0.0052(4) 0.0034(4)
C17 0.0207(6) 0.0266(6) 0.0204(6) 0.0039(5) 0.0065(4) 0.0092(5)
C46 0.0201(6) 0.0232(6) 0.0174(5) 0.0016(4) 0.0068(4) 0.0024(4)
C4 0.0201(6) 0.0217(6) 0.0193(6) 0.0043(4) 0.0035(4) 0.0050(4)
C21 0.0173(5) 0.0219(6) 0.0179(5) 0.0017(4) 0.0051(4) 0.0031(4)
C16 0.0161(5) 0.0225(5) 0.0151(5) 0.0031(4) 0.0047(4) 0.0035(4)
C42 0.0198(6) 0.0281(6) 0.0191(6) 0.0046(5) 0.0067(4) 0.0091(5)
C2 0.0296(6) 0.0207(6) 0.0229(6) 0.0017(5) 0.0102(5) 0.0088(5)
C29 0.0220(6) 0.0213(6) 0.0205(6) 0.0035(4) 0.0027(5) 0.0060(5)
C20 0.0260(6) 0.0285(6) 0.0165(5) 0.0012(5) 0.0077(5) 0.0066(5)
C45 0.0269(6) 0.0286(6) 0.0174(6) 0.0002(5) 0.0080(5) 0.0038(5)
C47 0.0302(6) 0.0235(6) 0.0208(6) 0.0008(5) 0.0088(5) 0.0090(5)
C1 0.0230(6) 0.0255(6) 0.0252(6) 0.0026(5) 0.0070(5) 0.0104(5)
C27 0.0300(6) 0.0228(6) 0.0246(6) 0.0002(5) 0.0113(5) 0.0090(5)
C33 0.0260(6) 0.0321(6) 0.0256(6) 0.0102(5) 0.0110(5) 0.0138(5)
C18 0.0243(6) 0.0308(6) 0.0237(6) 0.0097(5) 0.0060(5) 0.0108(5)
C19 0.0248(6) 0.0356(7) 0.0173(6) 0.0077(5) 0.0055(5) 0.0070(5)
C3 0.0272(6) 0.0216(6) 0.0176(5) -0.0004(4) 0.0030(5) 0.0045(5)
C43 0.0221(6) 0.0324(6) 0.0233(6) 0.0104(5) 0.0067(5) 0.0099(5)
C8 0.0269(6) 0.0316(6) 0.0235(6) 0.0061(5) 0.0064(5) 0.0133(5)
C12 0.0214(6) 0.0216(6) 0.0363(7) 0.0026(5) 0.0086(5) 0.0047(5)
C39 0.0207(6) 0.0333(7) 0.0180(6) 0.0033(5) 0.0027(5) 0.0025(5)
C26 0.0238(6) 0.0287(6) 0.0262(6) 0.0025(5) 0.0071(5) 0.0118(5)
C44 0.0226(6) 0.0370(7) 0.0170(6) 0.0087(5) 0.0050(5) 0.0042(5)
C37 0.0231(6) 0.0250(6) 0.0421(7) 0.0122(5) 0.0113(5) 0.0068(5)
C22 0.0248(6) 0.0231(6) 0.0181(5) 0.0000(4) 0.0060(5) 0.0083(5)
C14 0.0208(6) 0.0313(6) 0.0188(6) 0.0039(5) 0.0037(5) 0.0023(5)
C40 0.0203(6) 0.0328(7) 0.0270(6) 0.0055(5) 0.0040(5) 0.0014(5)
C35 0.0266(6) 0.0270(6) 0.0337(7) -0.0003(5) -0.0035(5) 0.0128(5)
C28 0.0298(6) 0.0232(6) 0.0190(6) -0.0014(5) 0.0027(5) 0.0049(5)
C9 0.0366(7) 0.0323(7) 0.0287(7) 0.0063(5) 0.0012(5) 0.0164(6)
C11 0.0178(6) 0.0266(6) 0.0577(9) 0.0020(6) 0.0068(6) 0.0067(5)
C36 0.0190(6) 0.0296(7) 0.0583(9) 0.0101(6) 0.0085(6) 0.0069(5)
C34 0.0370(7) 0.0353(7) 0.0272(6) 0.0114(5) 0.0094(5) 0.0198(6)
C10 0.0261(7) 0.0254(6) 0.0450(8) -0.0014(6) -0.0074(6) 0.0117(5)
C23 0.0548(9) 0.0270(6) 0.0286(7) 0.0086(5) 0.0171(6) 0.0221(6)
C25 0.0403(8) 0.0270(7) 0.0295(7) -0.0039(5) -0.0019(6) 0.0139(6)
C15 0.0224(6) 0.0301(6) 0.0282(6) 0.0060(5) 0.0037(5) 0.0009(5)
C24 0.0276(7) 0.0404(8) 0.0451(8) 0.0140(6) 0.0102(6) 0.0153(6)
C50 0.0868(14) 0.0437(9) 0.0366(8) -0.0118(7) -0.0071(8) 0.0382(9)
C48 0.1289(18) 0.0406(9) 0.0572(10) 0.0289(8) 0.0599(12) 0.0540(11)
C49 0.0340(9) 0.0482(10) 0.1111(17) 0.0326(10) 0.0058(9) 0.0180(8)

loop_
_atom_type_symbol
_atom_type_description
_atom_type_scat_dispersion_real
_atom_type_scat_dispersion_imag
_atom_type_scat_source
C C 0.0181 0.0091 'International Tables Vol C Tables 4.2.6.8 and 6.1.1.4'
H H 0.0000 0.0000 'International Tables Vol C Tables 4.2.6.8 and 6.1.1.4'
N N 0.0311 0.0180 'International Tables Vol C Tables 4.2.6.8 and 6.1.1.4'
O O 0.0492 0.0322 'International Tables Vol C Tables 4.2.6.8 and 6.1.1.4'

loop_
_exptl_crystal_face_index_h
_exptl_crystal_face_index_k
_exptl_crystal_face_index_l
_exptl_crystal_face_perp_dist
-2 2 -1 0.0783
-1 -1 -2 0.0971
-2 1 -2 0.0836
2 -1 2 0.1235
2 -2 1 0.1277
-1 -1 0 0.0717
1 -1 -1 0.1330
2 0 -1 0.1065
0 2 1 0.0613
-1 1 1 0.0793
1 -2 1 0.1309
-1 2 -1 0.0849
0 0 -1 0.1105
0 0 1 0.0782
0 -1 2 0.1081
0 1 -1 0.0754
0 -1 1 0.1059
0 -2 1 0.1053
0 2 -1 0.0688
0 -1 0 0.1023
1 -1 -2 0.1158
-1 1 2 0.0754
-1 -2 2 0.0740
1 2 -1 0.0502
-1 -2 1 0.0677
1 1 1 0.0730
-1 2 0 0.0791
1 0 -2 0.0850

loop_
_geom_angle_atom_site_label_1
_geom_angle_atom_site_label_2
_geom_angle_atom_site_label_3
_geom_angle
_geom_angle_site_symmetry_1
_geom_angle_site_symmetry_3
_geom_angle_publ_flag
C13 N2 C6 119.88(9) . . ?
C13 N2 C16 121.49(9) . . ?
C16 N2 C6 116.05(9) . . ?
C38 N4 C31 119.24(9) . . ?
C38 N4 C41 120.99(9) . . ?
C41 N4 C31 116.40(8) . . ?
C5 N1 C1 117.49(10) . . ?
C30 N3 C26 117.65(10) . . ?
N3 C30 C31 116.54(9) . . ?
N3 C30 C29 122.33(10) . . ?
C29 C30 C31 120.85(10) . . ?
N1 C5 C6 117.01(9) . . ?
N1 C5 C4 122.32(10) . . ?
C4 C5 C6 120.36(10) . . ?
N4 C31 C30 112.55(9) . . ?
N4 C31 H31 104.9 . . ?
N4 C31 C32 115.05(9) . . ?
C30 C31 H31 104.9 . . ?
C32 C31 C30 113.18(9) . . ?
C32 C31 H31 104.9 . . ?
C33 C32 C31 122.74(10) . . ?
C37 C32 C31 118.79(10) . . ?
C37 C32 C33 118.47(11) . . ?
N2 C6 C5 112.84(9) . . ?
N2 C6 H6 104.8 . . ?
N2 C6 C7 114.60(9) . . ?
C5 C6 H6 104.8 . . ?
C7 C6 C5 113.67(9) . . ?
C7 C6 H6 104.8 . . ?
O2 C38 N4 121.24(10) . . ?
O2 C38 C39 120.94(10) . . ?
N4 C38 C39 117.80(10) . . ?
O1 C13 N2 121.58(10) . . ?
O1 C13 C14 121.54(10) . . ?
N2 C13 C14 116.87(9) . . ?
C8 C7 C6 122.65(10) . . ?
C12 C7 C6 118.72(11) . . ?
C12 C7 C8 118.62(11) . . ?
C46 C41 N4 123.85(10) . . ?
C42 C41 N4 115.08(10) . . ?
C42 C41 C46 121.06(10) . . ?
C16 C17 H17 119.0 . . ?
C18 C17 H17 119.0 . . ?
C18 C17 C16 121.95(11) . . ?
C41 C46 C47 126.78(10) . . ?
C45 C46 C41 115.04(11) . . ?
C45 C46 C47 118.03(10) . . ?
C5 C4 H4 120.4 . . ?
C3 C4 C5 119.14(11) . . ?
C3 C4 H4 120.4 . . ?
C16 C21 C20 115.16(11) . . ?
C16 C21 C22 128.01(10) . . ?
C20 C21 C22 116.78(10) . . ?
C17 C16 N2 115.01(9) . . ?
C17 C16 C21 120.97(10) . . ?
C21 C16 N2 124.02(10) . . ?
C41 C42 H42 119.1 . . ?
C43 C42 C41 121.89(11) . . ?
C43 C42 H42 119.1 . . ?
C1 C2 H2 121.0 . . ?
C1 C2 C3 117.92(11) . . ?
C3 C2 H2 121.0 . . ?
C30 C29 H29 120.5 . . ?
C28 C29 C30 119.06(11) . . ?
C28 C29 H29 120.5 . . ?
C21 C20 H20 118.0 . . ?
C19 C20 C21 124.04(11) . . ?
C19 C20 H20 118.0 . . ?
C46 C45 H45 118.0 . . ?
C44 C45 C46 123.92(11) . . ?
C44 C45 H45 118.0 . . ?
C50 C47 C46 111.66(11) . . ?
C48 C47 C46 115.64(10) . . ?
C48 C47 C50 105.86(13) . . ?
C48 C47 C49 108.41(15) . . ?
C49 C47 C46 106.96(11) . . ?
C49 C47 C50 108.07(14) . . ?
N1 C1 C2 124.13(11) . . ?
N1 C1 H1 117.9 . . ?
C2 C1 H1 117.9 . . ?
C26 C27 H27 121.0 . . ?
C28 C27 H27 121.0 . . ?
C28 C27 C26 117.91(11) . . ?
C32 C33 H33 119.9 . . ?
C34 C33 C32 120.13(12) . . ?
C34 C33 H33 119.9 . . ?
C17 C18 H18 120.8 . . ?
C17 C18 C19 118.50(11) . . ?
C19 C18 H18 120.8 . . ?
C20 C19 C18 119.38(11) . . ?
C20 C19 H19 120.3 . . ?
C18 C19 H19 120.3 . . ?
C4 C3 H3 120.5 . . ?
C2 C3 C4 118.97(10) . . ?
C2 C3 H3 120.5 . . ?
C42 C43 H43 120.7 . . ?
C42 C43 C44 118.54(11) . . ?
C44 C43 H43 120.7 . . ?
C7 C8 H8 119.9 . . ?
C9 C8 C7 120.25(12) . . ?
C9 C8 H8 119.9 . . ?
C7 C12 H12 119.4 . . ?
C7 C12 C11 121.12(13) . . ?
C11 C12 H12 119.4 . . ?
C38 C39 H39A 109.2 . . ?
C38 C39 H39B 109.2 . . ?
C38 C39 C40 112.17(10) . . ?
H39A C39 H39B 107.9 . . ?
C40 C39 H39A 109.2 . . ?
C40 C39 H39B 109.2 . . ?
N3 C26 C27 123.94(11) . . ?
N3 C26 H26 118.0 . . ?
C27 C26 H26 118.0 . . ?
C45 C44 C43 119.51(11) . . ?
C45 C44 H44 120.2 . . ?
C43 C44 H44 120.2 . . ?
C32 C37 H37 119.4 . . ?
C32 C37 C36 121.28(12) . . ?
C36 C37 H37 119.4 . . ?
C23 C22 C21 116.79(9) . . ?
C23 C22 C25 106.09(11) . . ?
C23 C22 C24 107.74(11) . . ?
C25 C22 C21 109.96(10) . . ?
C24 C22 C21 107.61(10) . . ?
C24 C22 C25 108.39(10) . . ?
C13 C14 H14A 109.0 . . ?
C13 C14 H14B 109.0 . . ?
H14A C14 H14B 107.8 . . ?
C15 C14 C13 113.01(10) . . ?
C15 C14 H14A 109.0 . . ?
C15 C14 H14B 109.0 . . ?
C39 C40 H40A 109.5 . . ?
C39 C40 H40B 109.5 . . ?
C39 C40 H40C 109.5 . . ?
H40A C40 H40B 109.5 . . ?
H40A C40 H40C 109.5 . . ?
H40B C40 H40C 109.5 . . ?
C36 C35 H35 120.3 . . ?
C36 C35 C34 119.38(12) . . ?
C34 C35 H35 120.3 . . ?
C29 C28 H28 120.5 . . ?
C27 C28 C29 119.06(11) . . ?
C27 C28 H28 120.5 . . ?
C8 C9 H9 119.7 . . ?
C10 C9 C8 120.68(13) . . ?
C10 C9 H9 119.7 . . ?
C12 C11 H11 120.1 . . ?
C10 C11 C12 119.75(12) . . ?
C10 C11 H11 120.1 . . ?
C37 C36 H36 120.1 . . ?
C35 C36 C37 119.88(12) . . ?
C35 C36 H36 120.1 . . ?
C33 C34 H34 119.6 . . ?
C35 C34 C33 120.86(12) . . ?
C35 C34 H34 119.6 . . ?
C9 C10 H10 120.2 . . ?
C11 C10 C9 119.56(12) . . ?
C11 C10 H10 120.2 . . ?
C22 C23 H23A 109.5 . . ?
C22 C23 H23B 109.5 . . ?
C22 C23 H23C 109.5 . . ?
H23A C23 H23B 109.5 . . ?
H23A C23 H23C 109.5 . . ?
H23B C23 H23C 109.5 . . ?
C22 C25 H25A 109.5 . . ?
C22 C25 H25B 109.5 . . ?
C22 C25 H25C 109.5 . . ?
H25A C25 H25B 109.5 . . ?
H25A C25 H25C 109.5 . . ?
H25B C25 H25C 109.5 . . ?
C14 C15 H15A 109.5 . . ?
C14 C15 H15B 109.5 . . ?
C14 C15 H15C 109.5 . . ?
H15A C15 H15B 109.5 . . ?
H15A C15 H15C 109.5 . . ?
H15B C15 H15C 109.5 . . ?
C22 C24 H24A 109.5 . . ?
C22 C24 H24B 109.5 . . ?
C22 C24 H24C 109.5 . . ?
H24A C24 H24B 109.5 . . ?
H24A C24 H24C 109.5 . . ?
H24B C24 H24C 109.5 . . ?
C47 C50 H50A 109.5 . . ?
C47 C50 H50B 109.5 . . ?
C47 C50 H50C 109.5 . . ?
H50A C50 H50B 109.5 . . ?
H50A C50 H50C 109.5 . . ?
H50B C50 H50C 109.5 . . ?
C47 C48 H48A 109.5 . . ?
C47 C48 H48B 109.5 . . ?
C47 C48 H48C 109.5 . . ?
H48A C48 H48B 109.5 . . ?
H48A C48 H48C 109.5 . . ?
H48B C48 H48C 109.5 . . ?
C47 C49 H49A 109.5 . . ?
C47 C49 H49B 109.5 . . ?
C47 C49 H49C 109.5 . . ?
H49A C49 H49B 109.5 . . ?
H49A C49 H49C 109.5 . . ?
H49B C49 H49C 109.5 . . ?

loop_
_geom_bond_atom_site_label_1
_geom_bond_atom_site_label_2
_geom_bond_distance
_geom_bond_site_symmetry_2
_geom_bond_publ_flag
O1 C13 1.2245(14) . ?
O2 C38 1.2236(14) . ?
N2 C6 1.4819(14) . ?
N2 C13 1.3671(15) . ?
N2 C16 1.4515(14) . ?
N4 C31 1.4821(14) . ?
N4 C38 1.3703(15) . ?
N4 C41 1.4546(14) . ?
N1 C5 1.3390(15) . ?
N1 C1 1.3402(15) . ?
N3 C30 1.3367(15) . ?
N3 C26 1.3406(15) . ?
C30 C31 1.5396(15) . ?
C30 C29 1.3896(16) . ?
C5 C6 1.5354(15) . ?
C5 C4 1.3903(16) . ?
C31 H31 1.0000 . ?
C31 C32 1.5241(15) . ?
C32 C33 1.3933(17) . ?
C32 C37 1.3874(17) . ?
C6 H6 1.0000 . ?
C6 C7 1.5233(15) . ?
C38 C39 1.5180(16) . ?
C13 C14 1.5175(16) . ?
C7 C8 1.3923(17) . ?
C7 C12 1.3891(17) . ?
C41 C46 1.4097(16) . ?
C41 C42 1.3926(17) . ?
C17 H17 0.9500 . ?
C17 C16 1.3957(17) . ?
C17 C18 1.3824(17) . ?
C46 C45 1.4098(16) . ?
C46 C47 1.5445(17) . ?
C4 H4 0.9500 . ?
C4 C3 1.3869(17) . ?
C21 C16 1.4078(15) . ?
C21 C20 1.4081(16) . ?
C21 C22 1.5460(16) . ?
C42 H42 0.9500 . ?
C42 C43 1.3834(16) . ?
C2 H2 0.9500 . ?
C2 C1 1.3811(17) . ?
C2 C3 1.3826(18) . ?
C29 H29 0.9500 . ?
C29 C28 1.3870(17) . ?
C20 H20 0.9500 . ?
C20 C19 1.3823(18) . ?
C45 H45 0.9500 . ?
C45 C44 1.3819(18) . ?
C47 C50 1.5230(18) . ?
C47 C48 1.5187(19) . ?
C47 C49 1.522(2) . ?
C1 H1 0.9500 . ?
C27 H27 0.9500 . ?
C27 C26 1.3823(17) . ?
C27 C28 1.3813(18) . ?
C33 H33 0.9500 . ?
C33 C34 1.3896(18) . ?
C18 H18 0.9500 . ?
C18 C19 1.3879(18) . ?
C19 H19 0.9500 . ?
C3 H3 0.9500 . ?
C43 H43 0.9500 . ?
C43 C44 1.3848(18) . ?
C8 H8 0.9500 . ?
C8 C9 1.3886(18) . ?
C12 H12 0.9500 . ?
C12 C11 1.3915(19) . ?
C39 H39A 0.9900 . ?
C39 H39B 0.9900 . ?
C39 C40 1.5207(17) . ?
C26 H26 0.9500 . ?
C44 H44 0.9500 . ?
C37 H37 0.9500 . ?
C37 C36 1.3912(19) . ?
C22 C23 1.5298(17) . ?
C22 C25 1.5372(16) . ?
C22 C24 1.5357(18) . ?
C14 H14A 0.9900 . ?
C14 H14B 0.9900 . ?
C14 C15 1.5168(17) . ?
C40 H40A 0.9800 . ?
C40 H40B 0.9800 . ?
C40 H40C 0.9800 . ?
C35 H35 0.9500 . ?
C35 C36 1.380(2) . ?
C35 C34 1.384(2) . ?
C28 H28 0.9500 . ?
C9 H9 0.9500 . ?
C9 C10 1.384(2) . ?
C11 H11 0.9500 . ?
C11 C10 1.384(2) . ?
C36 H36 0.9500 . ?
C34 H34 0.9500 . ?
C10 H10 0.9500 . ?
C23 H23A 0.9800 . ?
C23 H23B 0.9800 . ?
C23 H23C 0.9800 . ?
C25 H25A 0.9800 . ?
C25 H25B 0.9800 . ?
C25 H25C 0.9800 . ?
C15 H15A 0.9800 . ?
C15 H15B 0.9800 . ?
C15 H15C 0.9800 . ?
C24 H24A 0.9800 . ?
C24 H24B 0.9800 . ?
C24 H24C 0.9800 . ?
C50 H50A 0.9800 . ?
C50 H50B 0.9800 . ?
C50 H50C 0.9800 . ?
C48 H48A 0.9800 . ?
C48 H48B 0.9800 . ?
C48 H48C 0.9800 . ?
C49 H49A 0.9800 . ?
C49 H49B 0.9800 . ?
C49 H49C 0.9800 . ?

loop_
_geom_torsion_atom_site_label_1
_geom_torsion_atom_site_label_2
_geom_torsion_atom_site_label_3
_geom_torsion_atom_site_label_4
_geom_torsion
_geom_torsion_site_symmetry_1
_geom_torsion_site_symmetry_2
_geom_torsion_site_symmetry_3
_geom_torsion_site_symmetry_4
_geom_torsion_publ_flag
O1 C13 C14 C15 21.15(16) . . . . ?
O2 C38 C39 C40 27.90(16) . . . . ?
N2 C6 C7 C8 72.10(13) . . . . ?
N2 C6 C7 C12 -108.62(11) . . . . ?
N2 C13 C14 C15 -160.01(10) . . . . ?
N4 C31 C32 C33 63.89(14) . . . . ?
N4 C31 C32 C37 -117.37(11) . . . . ?
N4 C38 C39 C40 -153.77(11) . . . . ?
N4 C41 C46 C45 -178.12(10) . . . . ?
N4 C41 C46 C47 6.48(18) . . . . ?
N4 C41 C42 C43 179.03(10) . . . . ?
N1 C5 C6 N2 26.71(13) . . . . ?
N1 C5 C6 C7 159.38(10) . . . . ?
N1 C5 C4 C3 -1.09(17) . . . . ?
N3 C30 C31 N4 30.34(13) . . . . ?
N3 C30 C31 C32 162.91(10) . . . . ?
N3 C30 C29 C28 -1.62(17) . . . . ?
C30 N3 C26 C27 -0.32(19) . . . . ?
C30 C31 C32 C33 -67.45(13) . . . . ?
C30 C31 C32 C37 111.29(12) . . . . ?
C30 C29 C28 C27 -0.02(18) . . . . ?
C5 N1 C1 C2 -0.47(18) . . . . ?
C5 C6 C7 C8 -59.72(14) . . . . ?
C5 C6 C7 C12 119.56(11) . . . . ?
C5 C4 C3 C2 -0.24(17) . . . . ?
C31 N4 C38 O2 17.12(16) . . . . ?
C31 N4 C38 C39 -161.21(10) . . . . ?
C31 N4 C41 C46 -109.72(12) . . . . ?
C31 N4 C41 C42 70.07(12) . . . . ?
C31 C30 C29 C28 -175.43(10) . . . . ?
C31 C32 C33 C34 178.71(10) . . . . ?
C31 C32 C37 C36 -178.72(11) . . . . ?
C32 C33 C34 C35 -0.16(19) . . . . ?
C32 C37 C36 C35 0.1(2) . . . . ?
C6 N2 C13 O1 15.21(16) . . . . ?
C6 N2 C13 C14 -163.63(10) . . . . ?
C6 N2 C16 C17 71.81(12) . . . . ?
C6 N2 C16 C21 -107.25(12) . . . . ?
C6 C5 C4 C3 -174.41(10) . . . . ?
C6 C7 C8 C9 179.73(10) . . . . ?
C6 C7 C12 C11 -179.58(11) . . . . ?
C38 N4 C31 C30 44.54(13) . . . . ?
C38 N4 C31 C32 -87.11(12) . . . . ?
C38 N4 C41 C46 91.15(14) . . . . ?
C38 N4 C41 C42 -89.07(13) . . . . ?
C13 N2 C6 C5 47.50(13) . . . . ?
C13 N2 C6 C7 -84.72(12) . . . . ?
C13 N2 C16 C17 -89.98(13) . . . . ?
C13 N2 C16 C21 90.96(13) . . . . ?
C7 C8 C9 C10 -0.47(19) . . . . ?
C7 C12 C11 C10 0.12(19) . . . . ?
C41 N4 C31 C30 -114.98(10) . . . . ?
C41 N4 C31 C32 113.38(10) . . . . ?
C41 N4 C38 O2 175.68(10) . . . . ?
C41 N4 C38 C39 -2.65(15) . . . . ?
C41 C46 C45 C44 -1.60(17) . . . . ?
C41 C46 C47 C50 -154.13(14) . . . . ?
C41 C46 C47 C48 -33.00(19) . . . . ?
C41 C46 C47 C49 87.84(16) . . . . ?
C41 C42 C43 C44 -0.44(18) . . . . ?
C17 C18 C19 C20 0.73(18) . . . . ?
C46 C41 C42 C43 -1.18(18) . . . . ?
C46 C45 C44 C43 0.07(19) . . . . ?
C4 C5 C6 N2 -159.62(10) . . . . ?
C4 C5 C6 C7 -26.95(14) . . . . ?
C21 C20 C19 C18 -0.77(19) . . . . ?
C16 N2 C6 C5 -114.60(10) . . . . ?
C16 N2 C6 C7 113.18(10) . . . . ?
C16 N2 C13 O1 176.32(10) . . . . ?
C16 N2 C13 C14 -2.52(15) . . . . ?
C16 C17 C18 C19 -0.01(18) . . . . ?
C16 C21 C20 C19 0.06(17) . . . . ?
C16 C21 C22 C23 -14.61(17) . . . . ?
C16 C21 C22 C25 -135.52(12) . . . . ?
C16 C21 C22 C24 106.62(13) . . . . ?
C42 C41 C46 C45 2.10(16) . . . . ?
C42 C41 C46 C47 -173.30(11) . . . . ?
C42 C43 C44 C45 0.98(18) . . . . ?
C29 C30 C31 N4 -155.51(10) . . . . ?
C29 C30 C31 C32 -22.94(14) . . . . ?
C20 C21 C16 N2 179.68(10) . . . . ?
C20 C21 C16 C17 0.68(16) . . . . ?
C20 C21 C22 C23 168.15(11) . . . . ?
C20 C21 C22 C25 47.24(14) . . . . ?
C20 C21 C22 C24 -70.63(13) . . . . ?
C45 C46 C47 C50 30.59(17) . . . . ?
C45 C46 C47 C48 151.72(14) . . . . ?
C45 C46 C47 C49 -87.44(15) . . . . ?
C47 C46 C45 C44 174.23(11) . . . . ?
C1 N1 C5 C6 174.96(10) . . . . ?
C1 N1 C5 C4 1.43(16) . . . . ?
C1 C2 C3 C4 1.12(17) . . . . ?
C33 C32 C37 C36 0.07(19) . . . . ?
C18 C17 C16 N2 -179.81(10) . . . . ?
C18 C17 C16 C21 -0.72(18) . . . . ?
C3 C2 C1 N1 -0.80(19) . . . . ?
C8 C7 C12 C11 -0.28(17) . . . . ?
C8 C9 C10 C11 0.3(2) . . . . ?
C12 C7 C8 C9 0.45(17) . . . . ?
C12 C11 C10 C9 -0.1(2) . . . . ?
C26 N3 C30 C31 175.83(10) . . . . ?
C26 N3 C30 C29 1.77(17) . . . . ?
C26 C27 C28 C29 1.35(18) . . . . ?
C37 C32 C33 C34 -0.03(18) . . . . ?
C22 C21 C16 N2 2.40(18) . . . . ?
C22 C21 C16 C17 -176.60(11) . . . . ?
C22 C21 C20 C19 177.66(11) . . . . ?
C28 C27 C26 N3 -1.2(2) . . . . ?
C36 C35 C34 C33 0.3(2) . . . . ?
C34 C35 C36 C37 -0.3(2) . . . . ?

loop_
_exptl_oxdiff_crystal_face_indexfrac_h
_exptl_oxdiff_crystal_face_indexfrac_k
_exptl_oxdiff_crystal_face_indexfrac_l
_exptl_oxdiff_crystal_face_x
_exptl_oxdiff_crystal_face_y
_exptl_oxdiff_crystal_face_z
-2.0000 2.0000 -1.0000 0.1177 0.3381 -0.1523
-1.0000 -1.0000 -2.0000 0.0929 0.2541 0.2201
-2.0000 1.0000 -2.0000 0.1246 0.3966 0.0066
2.0000 -1.0000 2.0000 -0.1246 -0.3966 -0.0066
2.0000 -2.0000 1.0000 -0.1177 -0.3381 0.1523
-1.0000 -1.0000 -0.0000 0.1739 0.1264 0.1335
1.0000 -1.0000 -1.0000 -0.1196 -0.0733 0.1411
2.0000 -0.0000 -1.0000 -0.2934 -0.1997 0.0077
0.0000 2.0000 1.0000 -0.0543 -0.0531 -0.2746
-1.0000 1.0000 1.0000 0.1196 0.0733 -0.1411
1.0000 -2.0000 1.0000 0.0088 -0.2063 0.1701
-1.0000 2.0000 -1.0000 -0.0088 0.2063 -0.1701
-0.0000 -0.0000 -1.0000 -0.0405 0.0639 0.0433
0.0000 0.0000 1.0000 0.0405 -0.0639 -0.0433
0.0000 -1.0000 2.0000 0.1284 -0.1331 0.0290
-0.0000 1.0000 -1.0000 -0.0879 0.0692 -0.0723
0.0000 -1.0000 1.0000 0.0879 -0.0692 0.0723
0.0000 -2.0000 1.0000 0.1353 -0.0746 0.1880
-0.0000 2.0000 -1.0000 -0.1353 0.0746 -0.1880
0.0000 -1.0000 0.0000 0.0474 -0.0054 0.1156
1.0000 -1.0000 -2.0000 -0.1601 -0.0094 0.1844
-1.0000 1.0000 2.0000 0.1601 0.0094 -0.1844
-1.0000 -2.0000 2.0000 0.3022 -0.0067 0.1625
1.0000 2.0000 -1.0000 -0.2618 -0.0572 -0.2058
-1.0000 -2.0000 1.0000 0.2618 0.0572 0.2058
1.0000 1.0000 1.0000 -0.1334 -0.1903 -0.1768
-1.0000 2.0000 -0.0000 0.0317 0.1425 -0.2134
1.0000 -0.0000 -2.0000 -0.2075 -0.0041 0.0688
